data_4073689
loop_
_publ_author_name
'Ogasawara, Masamichi'
'Okada, Atsushi'
'Watanabe, Susumu'
'Fan, Liyan'
'Uetake, Koichi'
'Nakajima, Kiyohiko'
'Takahashi, Tamotsu'

_publ_section_title
;
 Synthesis, Structure, and Reactivity of
 (1,2,3-\h3-Butadien-3-yl)palladium Complexes
;
_journal_issue 20
_journal_name_full Organometallics
_journal_page_first 5025
_journal_paper_doi 10.1021/om700538p
_journal_volume 26
_journal_year 2007
_chemical_formula_moiety 'C67 H51 B F24 P2 Pd '
_chemical_formula_sum 'C67 H51 B F24 P2 Pd'
_chemical_formula_weight 1491.26
_space_group_IT_number 2
_symmetry_cell_setting triclinic
_symmetry_Int_Tables_number 2
_symmetry_space_group_name_Hall '-P 1'
_symmetry_space_group_name_H-M 'P -1'
_cell_angle_alpha 104.254(4)
_cell_angle_beta 90.176(3)
_cell_angle_gamma 77.2712(11)
_cell_formula_units_Z 2
_cell_length_a 12.9774(11)
_cell_length_b 21.5134(17)
_cell_length_c 12.9372(7)
_cell_measurement_reflns_used 11601
_cell_measurement_temperature 298.1
_cell_measurement_theta_max 27.5
_cell_measurement_theta_min 1.7
_cell_volume 3409.7(4)
_computing_cell_refinement PROCESS-AUTO
_computing_data_collection PROCESS-AUTO
_computing_data_reduction CrystalStructure
_computing_publication_material 'CrystalStructure 3.8'
_computing_structure_refinement SHELXL
_computing_structure_solution SIR2004
_diffrn_detector_area_resol_mean 10.00
_diffrn_measured_fraction_theta_full 0.832
_diffrn_measured_fraction_theta_max 0.832
_diffrn_measurement_device_type 'Rigaku RAXIS-RAPID'
_diffrn_measurement_method \w
_diffrn_radiation_type 'Mo K\a'
_diffrn_radiation_wavelength 0.71069
_diffrn_reflns_av_R_equivalents 0.029
_diffrn_reflns_limit_h_max 16
_diffrn_reflns_limit_h_min -15
_diffrn_reflns_limit_k_max 27
_diffrn_reflns_limit_k_min -27
_diffrn_reflns_limit_l_max 16
_diffrn_reflns_limit_l_min -15
_diffrn_reflns_number 19791
_diffrn_reflns_theta_full 27.48
_diffrn_reflns_theta_max 27.48
_exptl_absorpt_coefficient_mu 0.424
_exptl_absorpt_correction_T_max 0.919
_exptl_absorpt_correction_T_min 0.853
_exptl_absorpt_correction_type numerical
_exptl_absorpt_process_details
;
    Higashi, T. (1999). Program for Absorption Correction.
    Rigaku Corporation, Tokyo, Japan.
;
_exptl_crystal_colour colorless
_exptl_crystal_density_diffrn 1.452
_exptl_crystal_density_method 'not measured'
_exptl_crystal_description prism
_exptl_crystal_F_000 1500.00
_exptl_crystal_size_max 0.40
_exptl_crystal_size_mid 0.30
_exptl_crystal_size_min 0.20
_refine_diff_density_max 1.22
_refine_diff_density_min -0.72
_refine_ls_extinction_method none
_refine_ls_goodness_of_fit_ref 1.012
_refine_ls_hydrogen_treatment mixed
_refine_ls_number_parameters 865
_refine_ls_number_reflns 13015
_refine_ls_R_factor_gt 0.0792
_refine_ls_shift/su_max 0.0000
_refine_ls_structure_factor_coef Fsqd
_refine_ls_weighting_details 'w = 1/[\s^2^(Fo^2^)+(0.2200P)^2^+0.0000P] where P=(Fo^2^+2Fc^2^)/3'
_refine_ls_weighting_scheme calc
_refine_ls_wR_factor_ref 0.2757
_reflns_number_gt 9420
_reflns_number_total 13015
_reflns_threshold_expression F^2^>2.0\s(F^2^)
_cod_data_source_file om700538p-file003.cif
_cod_data_source_block '_mo02'
_cod_original_formula_sum 'C67 H51 B F24 P2 Pd '
_cod_database_code 4073689

loop_
_symmetry_equiv_pos_site_id
_symmetry_equiv_pos_as_xyz
1 +X,+Y,+Z
2 -X,-Y,-Z

loop_
_atom_site_label
_atom_site_type_symbol
_atom_site_fract_x
_atom_site_fract_y
_atom_site_fract_z
_atom_site_U_iso_or_equiv
_atom_site_adp_type
_atom_site_occupancy
_atom_site_symmetry_multiplicity
_atom_site_calc_flag
_atom_site_refinement_flags
Pd(1) Pd 0.17233(3) 0.767040(18) 0.42021(3) 0.04969(16) Uani 1.00 1 d .
P(1) P 0.28865(11) 0.67256(6) 0.32916(10) 0.0499(3) Uani 1.00 1 d .
P(2) P 0.19000(12) 0.83983(6) 0.31786(11) 0.0513(3) Uani 1.00 1 d .
F(1) F 0.4179(14) 0.5580(4) -0.2082(7) 0.293(8) Uani 1.00 1 d .
F(2) F 0.4709(7) 0.5630(4) -0.0722(11) 0.221(5) Uani 1.00 1 d .
F(3) F 0.3221(5) 0.5930(3) -0.0788(9) 0.202(4) Uani 1.00 1 d .
F(4) F 0.2584(11) 0.8304(7) -0.2297(8) 0.318(10) Uani 1.00 1 d .
F(5) F 0.2689(6) 0.8799(2) -0.0870(11) 0.242(6) Uani 1.00 1 d .
F(6) F 0.1762(4) 0.8187(4) -0.1215(13) 0.252(7) Uani 1.00 1 d .
F(7) F 1.0711(4) 0.7050(4) -0.0403(5) 0.143(2) Uani 1.00 1 d .
F(8) F 1.0831(4) 0.6084(4) -0.0994(8) 0.220(5) Uani 1.00 1 d .
F(9) F 1.1001(4) 0.6484(5) 0.0625(6) 0.197(4) Uani 1.00 1 d .
F(10) F 0.8069(6) 0.5755(6) 0.2100(10) 0.255(6) Uani 1.00 1 d .
F(11) F 0.6605(7) 0.6013(7) 0.1619(10) 0.256(7) Uani 1.00 1 d .
F(12) F 0.7189(16) 0.6598(5) 0.2649(6) 0.312(9) Uani 1.00 1 d .
F(13) F 0.6161(9) 0.8544(3) -0.4315(7) 0.212(5) Uani 1.00 1 d .
F(14) F 0.5363(7) 0.7904(5) -0.5012(11) 0.286(8) Uani 1.00 1 d .
F(15) F 0.6718(7) 0.7922(6) -0.5609(7) 0.234(5) Uani 1.00 1 d .
F(16) F 0.8672(13) 0.5707(5) -0.5483(6) 0.389(12) Uani 1.00 1 d .
F(17) F 0.9292(6) 0.5612(3) -0.4071(6) 0.161(3) Uani 1.00 1 d .
F(18) F 0.8055(7) 0.5323(3) -0.4488(10) 0.224(5) Uani 1.00 1 d .
F(19) F 0.5517(5) 0.9512(4) 0.2478(4) 0.160(3) Uani 1.00 1 d .
F(20) F 0.4402(4) 0.9697(3) 0.1415(4) 0.146(2) Uani 1.00 1 d .
F(21) F 0.5413(8) 1.0308(3) 0.1869(8) 0.219(5) Uani 1.00 1 d .
F(22) F 0.8332(9) 0.9974(3) -0.0808(11) 0.248(6) Uani 1.00 1 d .
F(23) F 0.8672(8) 0.9180(5) -0.1906(9) 0.228(5) Uani 1.00 1 d .
F(24) F 0.9349(7) 0.9194(9) -0.0576(13) 0.335(11) Uani 1.00 1 d .
C(1) C 0.0780(8) 0.8493(3) 0.5442(7) 0.080(2) Uani 1.00 1 d .
C(2) C 0.0327(5) 0.7953(3) 0.5312(5) 0.0768(17) Uani 1.00 1 d .
C(3) C 0.1021(5) 0.7343(3) 0.5393(5) 0.0676(16) Uani 1.00 1 d .
C(4) C 0.1057(5) 0.6937(3) 0.5987(5) 0.0704(16) Uani 1.00 1 d .
C(5) C -0.0775(7) 0.7958(5) 0.4907(10) 0.127(3) Uani 1.00 1 d .
C(6) C 0.1822(6) 0.6276(3) 0.5794(6) 0.086(2) Uani 1.00 1 d .
C(7) C 0.0306(8) 0.7119(5) 0.6951(6) 0.104(2) Uani 1.00 1 d .
C(8) C 0.2570(5) 0.8120(3) 0.1837(4) 0.0670(14) Uani 1.00 1 d .
C(9) C 0.3773(5) 0.7906(3) 0.1831(5) 0.0693(16) Uani 1.00 1 d .
C(10) C 0.4180(4) 0.7406(3) 0.2483(4) 0.0636(14) Uani 1.00 1 d .
C(11) C 0.3714(5) 0.6812(2) 0.2201(4) 0.0672(15) Uani 1.00 1 d .
C(12) C 0.0556(5) 0.8757(3) 0.2923(5) 0.0735(16) Uani 1.00 1 d .
C(13) C 0.0003(7) 0.8370(5) 0.2229(8) 0.128(4) Uani 1.00 1 d .
C(14) C -0.1057(9) 0.8604(10) 0.2078(9) 0.187(7) Uani 1.00 1 d .
C(15) C -0.1563(10) 0.9222(8) 0.2607(13) 0.160(5) Uani 1.00 1 d .
C(16) C -0.1069(9) 0.9590(7) 0.3299(11) 0.150(5) Uani 1.00 1 d .
C(17) C 0.0023(6) 0.9374(4) 0.3441(7) 0.096(2) Uani 1.00 1 d .
C(18) C 0.2488(4) 0.9074(2) 0.3841(4) 0.0593(13) Uani 1.00 1 d .
C(19) C 0.2423(7) 0.9617(3) 0.3429(5) 0.084(2) Uani 1.00 1 d .
C(20) C 0.2956(7) 1.0111(3) 0.3901(8) 0.096(2) Uani 1.00 1 d .
C(21) C 0.3512(7) 1.0054(3) 0.4797(8) 0.096(2) Uani 1.00 1 d .
C(22) C 0.3570(6) 0.9523(3) 0.5212(6) 0.0816(19) Uani 1.00 1 d .
C(23) C 0.3051(5) 0.9023(2) 0.4730(5) 0.0647(14) Uani 1.00 1 d .
C(24) C 0.2314(4) 0.6037(2) 0.2673(4) 0.0566(12) Uani 1.00 1 d .
C(25) C 0.1309(5) 0.6011(3) 0.3044(4) 0.0641(14) Uani 1.00 1 d .
C(26) C 0.0858(7) 0.5483(3) 0.2586(5) 0.082(2) Uani 1.00 1 d .
C(27) C 0.1373(9) 0.4991(3) 0.1736(7) 0.096(2) Uani 1.00 1 d .
C(28) C 0.2314(9) 0.5012(3) 0.1394(6) 0.098(2) Uani 1.00 1 d .
C(29) C 0.2833(6) 0.5513(3) 0.1812(5) 0.0755(17) Uani 1.00 1 d .
C(30) C 0.3870(4) 0.6452(2) 0.4182(4) 0.0548(11) Uani 1.00 1 d .
C(31) C 0.3930(5) 0.6851(3) 0.5205(4) 0.0627(13) Uani 1.00 1 d .
C(32) C 0.4658(6) 0.6633(4) 0.5874(5) 0.081(2) Uani 1.00 1 d .
C(33) C 0.5359(6) 0.6034(4) 0.5562(7) 0.087(2) Uani 1.00 1 d .
C(34) C 0.5322(7) 0.5647(4) 0.4542(7) 0.098(2) Uani 1.00 1 d .
C(35) C 0.4585(7) 0.5850(3) 0.3886(6) 0.093(2) Uani 1.00 1 d .
C(36) C 0.5456(4) 0.7347(2) -0.1071(3) 0.0463(10) Uani 1.00 1 d .
C(37) C 0.5243(4) 0.6733(2) -0.1124(4) 0.0513(11) Uani 1.00 1 d .
C(38) C 0.4237(4) 0.6611(2) -0.1206(4) 0.0575(12) Uani 1.00 1 d .
C(39) C 0.3387(4) 0.7108(2) -0.1268(4) 0.0627(14) Uani 1.00 1 d .
C(40) C 0.3559(4) 0.7715(2) -0.1269(4) 0.0602(13) Uani 1.00 1 d .
C(41) C 0.4583(4) 0.7834(2) -0.1164(4) 0.0529(11) Uani 1.00 1 d .
C(42) C 0.4069(5) 0.5957(3) -0.1252(5) 0.0712(16) Uani 1.00 1 d .
C(43) C 0.2666(5) 0.8251(3) -0.1374(7) 0.082(2) Uani 1.00 1 d .
C(44) C 0.7495(4) 0.7040(2) -0.0412(3) 0.0459(10) Uani 1.00 1 d .
C(45) C 0.8576(4) 0.6945(2) -0.0577(4) 0.0517(11) Uani 1.00 1 d .
C(46) C 0.9297(4) 0.6620(3) 0.0024(4) 0.0600(13) Uani 1.00 1 d .
C(47) C 0.8952(5) 0.6372(3) 0.0813(4) 0.0669(15) Uani 1.00 1 d .
C(48) C 0.7867(5) 0.6456(3) 0.0984(4) 0.0638(14) Uani 1.00 1 d .
C(49) C 0.7157(4) 0.6799(2) 0.0412(4) 0.0548(11) Uani 1.00 1 d .
C(50) C 1.0460(6) 0.6532(4) -0.0197(6) 0.085(2) Uani 1.00 1 d .
C(51) C 0.7475(7) 0.6195(6) 0.1823(6) 0.108(3) Uani 1.00 1 d .
C(52) C 0.7021(3) 0.7238(2) -0.2383(3) 0.0442(9) Uani 1.00 1 d .
C(53) C 0.6588(4) 0.7665(2) -0.3013(4) 0.0509(11) Uani 1.00 1 d .
C(54) C 0.6754(4) 0.7490(2) -0.4119(4) 0.0524(11) Uani 1.00 1 d .
C(55) C 0.7358(5) 0.6888(2) -0.4628(4) 0.0595(13) Uani 1.00 1 d .
C(56) C 0.7815(4) 0.6463(2) -0.4036(4) 0.0563(12) Uani 1.00 1 d .
C(57) C 0.7639(4) 0.6637(2) -0.2926(3) 0.0469(10) Uani 1.00 1 d .
C(58) C 0.6202(6) 0.7956(3) -0.4722(5) 0.0736(19) Uani 1.00 1 d .
C(59) C 0.8514(7) 0.5818(3) -0.4577(5) 0.083(2) Uani 1.00 1 d .
C(60) C 0.6740(4) 0.8229(2) -0.0585(3) 0.0476(10) Uani 1.00 1 d .
C(61) C 0.6064(4) 0.8649(2) 0.0288(4) 0.0553(12) Uani 1.00 1 d .
C(62) C 0.6166(5) 0.9290(3) 0.0714(4) 0.0669(15) Uani 1.00 1 d .
C(63) C 0.6947(6) 0.9537(3) 0.0330(5) 0.0750(17) Uani 1.00 1 d .
C(64) C 0.7625(5) 0.9126(3) -0.0492(6) 0.0736(16) Uani 1.00 1 d .
C(65) C 0.7517(4) 0.8490(2) -0.0946(4) 0.0600(13) Uani 1.00 1 d .
C(66) C 0.5395(7) 0.9704(4) 0.1617(6) 0.091(2) Uani 1.00 1 d .
C(67) C 0.8485(9) 0.9378(5) -0.0880(8) 0.107(3) Uani 1.00 1 d .
B(1) B 0.6684(4) 0.7458(2) -0.1102(4) 0.0456(11) Uani 1.00 1 d .
H(1) H 0.034(6) 0.885(4) 0.517(5) 0.08(2) Uiso 1.00 1 c .
H(2) H 0.119(8) 0.852(5) 0.588(7) 0.11(3) Uiso 1.00 1 c .
H(3) H -0.1087 0.8385 0.4803 0.153 Uiso 1.00 1 c R
H(4) H -0.1205 0.7860 0.5421 0.153 Uiso 1.00 1 c R
H(5) H -0.0728 0.7632 0.4241 0.153 Uiso 1.00 1 c R
H(6) H 0.1511 0.5945 0.5351 0.103 Uiso 1.00 1 c R
H(7) H 0.1978 0.6170 0.6464 0.103 Uiso 1.00 1 c R
H(8) H 0.2463 0.6291 0.5444 0.103 Uiso 1.00 1 c R
H(9) H 0.0615 0.7352 0.7558 0.125 Uiso 1.00 1 c R
H(10) H 0.0168 0.6726 0.7092 0.125 Uiso 1.00 1 c R
H(11) H -0.0345 0.7394 0.6820 0.125 Uiso 1.00 1 c R
H(12) H 0.2301 0.7754 0.1425 0.080 Uiso 1.00 1 c R
H(13) H 0.2391 0.8475 0.1483 0.080 Uiso 1.00 1 c R
H(14) H 0.4053 0.8294 0.2108 0.083 Uiso 1.00 1 c R
H(15) H 0.4048 0.7718 0.1098 0.083 Uiso 1.00 1 c R
H(16) H 0.4943 0.7265 0.2370 0.076 Uiso 1.00 1 c R
H(17) H 0.4020 0.7619 0.3235 0.076 Uiso 1.00 1 c R
H(18) H 0.4284 0.6422 0.1994 0.081 Uiso 1.00 1 c R
H(19) H 0.3288 0.6833 0.1588 0.081 Uiso 1.00 1 c R
H(20) H 0.0346 0.7946 0.1857 0.153 Uiso 1.00 1 c R
H(21) H -0.1422 0.8336 0.1613 0.224 Uiso 1.00 1 c R
H(22) H -0.2264 0.9384 0.2479 0.192 Uiso 1.00 1 c R
H(23) H -0.1438 0.9999 0.3702 0.180 Uiso 1.00 1 c R
H(24) H 0.0377 0.9655 0.3891 0.115 Uiso 1.00 1 c R
H(25) H 0.2027 0.9656 0.2838 0.101 Uiso 1.00 1 c R
H(26) H 0.2934 1.0470 0.3615 0.115 Uiso 1.00 1 c R
H(27) H 0.3854 1.0382 0.5123 0.116 Uiso 1.00 1 c R
H(28) H 0.3952 0.9491 0.5813 0.098 Uiso 1.00 1 c R
H(29) H 0.3089 0.8661 0.5012 0.078 Uiso 1.00 1 c R
H(30) H 0.0943 0.6350 0.3600 0.077 Uiso 1.00 1 c R
H(31) H 0.0206 0.5463 0.2856 0.099 Uiso 1.00 1 c R
H(32) H 0.1060 0.4648 0.1408 0.116 Uiso 1.00 1 c R
H(33) H 0.2657 0.4668 0.0834 0.117 Uiso 1.00 1 c R
H(34) H 0.3498 0.5504 0.1536 0.091 Uiso 1.00 1 c R
H(35) H 0.3474 0.7264 0.5428 0.075 Uiso 1.00 1 c R
H(36) H 0.4680 0.6897 0.6558 0.097 Uiso 1.00 1 c R
H(37) H 0.5849 0.5890 0.6027 0.104 Uiso 1.00 1 c R
H(38) H 0.5807 0.5245 0.4309 0.117 Uiso 1.00 1 c R
H(39) H 0.4557 0.5576 0.3212 0.111 Uiso 1.00 1 c R
H(40) H 0.5807 0.6386 -0.1104 0.062 Uiso 1.00 1 c R
H(41) H 0.2707 0.7034 -0.1309 0.075 Uiso 1.00 1 c R
H(42) H 0.4679 0.8251 -0.1156 0.063 Uiso 1.00 1 c R
H(43) H 0.8832 0.7103 -0.1109 0.062 Uiso 1.00 1 c R
H(44) H 0.9429 0.6155 0.1217 0.080 Uiso 1.00 1 c R
H(45) H 0.6436 0.6872 0.0577 0.066 Uiso 1.00 1 c R
H(46) H 0.6178 0.8079 -0.2681 0.061 Uiso 1.00 1 c R
H(47) H 0.7458 0.6767 -0.5369 0.071 Uiso 1.00 1 c R
H(48) H 0.7949 0.6339 -0.2541 0.056 Uiso 1.00 1 c R
H(49) H 0.5546 0.8493 0.0577 0.066 Uiso 1.00 1 c R
H(50) H 0.7009 0.9968 0.0619 0.090 Uiso 1.00 1 c R
H(51) H 0.7980 0.8229 -0.1513 0.072 Uiso 1.00 1 c R

loop_
_atom_site_aniso_label
_atom_site_aniso_U_11
_atom_site_aniso_U_22
_atom_site_aniso_U_33
_atom_site_aniso_U_12
_atom_site_aniso_U_13
_atom_site_aniso_U_23
Pd(1) 0.0513(2) 0.0441(2) 0.0493(2) -0.00924(16) 0.00799(16) 0.00489(15)
P(1) 0.0539(8) 0.0423(6) 0.0470(7) -0.0051(5) 0.0009(5) 0.0043(4)
P(2) 0.0533(8) 0.0461(6) 0.0493(7) -0.0039(5) -0.0023(5) 0.0090(5)
F(1) 0.66(2) 0.119(5) 0.132(6) -0.210(10) 0.072(9) -0.027(4)
F(2) 0.179(7) 0.134(6) 0.425(17) -0.089(5) -0.115(9) 0.160(9)
F(3) 0.127(5) 0.096(4) 0.382(12) -0.041(3) 0.106(7) 0.045(5)
F(4) 0.294(14) 0.352(16) 0.180(8) 0.230(13) -0.008(8) 0.100(10)
F(5) 0.135(6) 0.069(3) 0.444(16) 0.036(3) -0.140(8) -0.026(5)
F(6) 0.045(3) 0.158(6) 0.58(2) 0.006(3) -0.015(6) 0.164(10)
F(7) 0.087(4) 0.198(6) 0.182(6) -0.056(4) -0.010(3) 0.094(5)
F(8) 0.055(3) 0.228(8) 0.280(10) -0.009(4) 0.042(4) -0.095(8)
F(9) 0.069(3) 0.406(13) 0.185(6) -0.069(5) -0.068(4) 0.191(8)
F(10) 0.117(5) 0.358(13) 0.354(12) 0.062(6) 0.075(6) 0.311(12)
F(11) 0.127(6) 0.437(18) 0.313(14) -0.052(8) 0.008(6) 0.311(15)
F(12) 0.64(2) 0.239(11) 0.055(5) -0.114(14) 0.096(8) 0.026(5)
F(13) 0.392(14) 0.080(3) 0.200(7) -0.078(5) -0.180(9) 0.081(4)
F(14) 0.203(8) 0.338(12) 0.517(18) -0.185(9) -0.270(11) 0.371(14)
F(15) 0.211(9) 0.298(11) 0.184(8) 0.098(8) 0.058(6) 0.183(8)
F(16) 0.67(2) 0.225(9) 0.106(5) 0.300(13) 0.185(9) 0.091(5)
F(17) 0.142(5) 0.105(4) 0.172(6) 0.052(4) -0.024(4) -0.012(3)
F(18) 0.176(7) 0.065(3) 0.365(14) -0.009(4) -0.010(8) -0.055(5)
F(19) 0.148(5) 0.211(7) 0.070(3) 0.036(5) 0.009(3) 0.006(3)
F(20) 0.074(3) 0.177(6) 0.124(4) 0.025(3) 0.003(2) -0.030(4)
F(21) 0.262(10) 0.085(4) 0.249(9) -0.040(5) 0.134(8) -0.073(5)
F(22) 0.278(12) 0.093(4) 0.366(14) -0.078(6) 0.152(11) 0.008(6)
F(23) 0.237(10) 0.248(10) 0.219(9) -0.148(9) 0.094(8) 0.013(8)
F(24) 0.134(7) 0.61(2) 0.48(2) -0.209(13) -0.143(10) 0.43(2)
C(1) 0.093(6) 0.063(3) 0.072(4) -0.001(3) 0.034(4) 0.007(3)
C(2) 0.067(4) 0.082(4) 0.073(4) -0.011(3) 0.021(3) 0.008(3)
C(3) 0.073(4) 0.064(3) 0.064(3) -0.026(3) 0.017(2) 0.004(2)
C(4) 0.077(4) 0.084(4) 0.061(3) -0.041(3) -0.003(2) 0.017(2)
C(5) 0.071(6) 0.109(7) 0.191(11) -0.010(5) 0.031(6) 0.028(7)
C(6) 0.101(6) 0.085(4) 0.089(5) -0.038(4) -0.007(4) 0.039(3)
C(7) 0.125(7) 0.141(7) 0.063(4) -0.063(6) 0.011(4) 0.024(4)
C(8) 0.075(4) 0.074(3) 0.050(3) -0.009(3) 0.001(2) 0.019(2)
C(9) 0.071(4) 0.070(3) 0.064(3) -0.009(3) 0.023(2) 0.017(2)
C(10) 0.050(3) 0.072(3) 0.062(3) -0.007(2) 0.012(2) 0.011(2)
C(11) 0.076(4) 0.056(3) 0.056(3) 0.003(2) 0.021(2) 0.004(2)
C(12) 0.062(4) 0.089(4) 0.060(3) 0.000(3) -0.008(2) 0.016(3)
C(13) 0.070(5) 0.140(8) 0.131(7) -0.007(5) -0.029(5) -0.029(6)
C(14) 0.085(8) 0.31(2) 0.110(8) -0.002(10) -0.051(6) -0.021(10)
C(15) 0.084(8) 0.178(13) 0.175(12) 0.024(8) -0.049(8) 0.014(10)
C(16) 0.089(8) 0.145(10) 0.174(12) 0.040(7) -0.019(7) 0.023(8)
C(17) 0.067(4) 0.081(4) 0.118(6) 0.010(3) -0.022(4) 0.011(4)
C(18) 0.062(3) 0.047(2) 0.068(3) -0.011(2) -0.002(2) 0.013(2)
C(19) 0.125(6) 0.063(3) 0.072(4) -0.028(4) -0.007(3) 0.023(3)
C(20) 0.111(6) 0.061(4) 0.123(6) -0.029(4) -0.001(5) 0.028(4)
C(21) 0.088(5) 0.064(4) 0.134(7) -0.033(3) 0.002(4) 0.006(4)
C(22) 0.073(4) 0.075(4) 0.089(4) -0.018(3) -0.023(3) 0.005(3)
C(23) 0.064(3) 0.047(2) 0.078(3) -0.006(2) -0.013(2) 0.011(2)
C(24) 0.067(3) 0.044(2) 0.055(3) -0.007(2) -0.018(2) 0.008(2)
C(25) 0.075(4) 0.058(3) 0.061(3) -0.018(2) -0.013(2) 0.014(2)
C(26) 0.105(5) 0.077(4) 0.079(4) -0.040(4) -0.034(3) 0.028(3)
C(27) 0.140(8) 0.060(4) 0.096(5) -0.043(4) -0.045(5) 0.016(3)
C(28) 0.142(8) 0.043(3) 0.087(5) 0.001(4) -0.038(5) -0.004(3)
C(29) 0.089(5) 0.055(3) 0.068(3) -0.006(3) -0.013(3) -0.002(2)
C(30) 0.054(3) 0.060(3) 0.049(2) -0.012(2) -0.006(2) 0.012(2)
C(31) 0.062(3) 0.065(3) 0.060(3) -0.021(2) -0.004(2) 0.008(2)
C(32) 0.080(5) 0.110(5) 0.062(3) -0.045(4) -0.019(3) 0.018(3)
C(33) 0.075(5) 0.094(5) 0.103(5) -0.027(4) -0.034(4) 0.041(4)
C(34) 0.082(5) 0.084(5) 0.116(6) 0.001(4) -0.032(4) 0.023(4)
C(35) 0.107(6) 0.062(3) 0.088(5) 0.009(3) -0.023(4) 0.005(3)
C(36) 0.048(2) 0.048(2) 0.039(2) -0.007(2) -0.0051(17) 0.0065(17)
C(37) 0.045(2) 0.051(2) 0.051(2) -0.002(2) 0.0029(19) 0.0080(19)
C(38) 0.057(3) 0.054(2) 0.059(3) -0.018(2) 0.005(2) 0.004(2)
C(39) 0.046(3) 0.058(3) 0.072(3) -0.008(2) -0.004(2) -0.004(2)
C(40) 0.051(3) 0.062(3) 0.057(3) -0.004(2) -0.013(2) 0.003(2)
C(41) 0.049(3) 0.049(2) 0.055(2) -0.010(2) -0.007(2) 0.004(2)
C(42) 0.065(4) 0.052(3) 0.088(4) -0.013(2) 0.011(3) 0.002(2)
C(43) 0.052(4) 0.077(4) 0.112(5) -0.002(3) -0.029(3) 0.024(4)
C(44) 0.053(2) 0.048(2) 0.032(2) -0.004(2) -0.0058(17) 0.0069(16)
C(45) 0.047(2) 0.058(2) 0.049(2) -0.012(2) -0.011(2) 0.012(2)
C(46) 0.055(3) 0.073(3) 0.051(3) -0.010(2) -0.013(2) 0.015(2)
C(47) 0.064(3) 0.091(4) 0.042(3) 0.002(3) -0.010(2) 0.026(2)
C(48) 0.065(3) 0.078(3) 0.045(3) 0.002(2) 0.002(2) 0.025(2)
C(49) 0.048(3) 0.063(3) 0.048(2) -0.002(2) -0.001(2) 0.012(2)
C(50) 0.056(4) 0.118(6) 0.086(5) -0.010(4) -0.014(3) 0.047(4)
C(51) 0.074(5) 0.191(10) 0.064(5) 0.007(5) 0.013(3) 0.072(5)
C(52) 0.042(2) 0.044(2) 0.045(2) -0.0089(19) -0.0058(17) 0.0088(17)
C(53) 0.054(3) 0.044(2) 0.055(2) -0.008(2) -0.010(2) 0.0156(19)
C(54) 0.054(3) 0.052(2) 0.056(3) -0.012(2) -0.012(2) 0.023(2)
C(55) 0.078(4) 0.060(3) 0.043(2) -0.022(2) -0.007(2) 0.012(2)
C(56) 0.062(3) 0.051(2) 0.054(3) -0.009(2) -0.002(2) 0.012(2)
C(57) 0.047(2) 0.050(2) 0.043(2) -0.008(2) -0.0058(18) 0.0120(18)
C(58) 0.108(5) 0.070(3) 0.061(3) -0.034(3) -0.037(3) 0.039(2)
C(59) 0.123(6) 0.065(3) 0.043(3) 0.008(4) -0.005(3) 0.005(2)
C(60) 0.045(2) 0.050(2) 0.046(2) -0.007(2) -0.0130(18) 0.0106(18)
C(61) 0.055(3) 0.054(2) 0.053(3) -0.012(2) -0.010(2) 0.008(2)
C(62) 0.069(3) 0.059(3) 0.056(3) -0.000(2) -0.013(2) -0.005(2)
C(63) 0.083(4) 0.052(3) 0.085(4) -0.019(3) -0.021(3) 0.003(2)
C(64) 0.069(4) 0.054(3) 0.097(4) -0.020(2) -0.013(3) 0.013(3)
C(65) 0.056(3) 0.051(2) 0.068(3) -0.011(2) -0.001(2) 0.007(2)
C(66) 0.092(5) 0.085(4) 0.067(4) -0.002(4) -0.011(3) -0.019(3)
C(67) 0.129(8) 0.101(6) 0.107(6) -0.068(6) -0.000(5) 0.017(4)
B(1) 0.047(3) 0.044(2) 0.042(2) -0.004(2) -0.004(2) 0.0103(19)

loop_
_atom_type_symbol
_atom_type_description
_atom_type_scat_dispersion_real
_atom_type_scat_dispersion_imag
_atom_type_scat_source
C C 0.003 0.002
;
International Tables for Crystallography
(1992, Vol. C, Tables 4.2.6.8 and 6.1.1.4)
;
H H 0.000 0.000
;
International Tables for Crystallography
(1992, Vol. C, Table 6.1.1.4)
;
P P 0.102 0.094
;
International Tables for Crystallography
(1992, Vol. C, Tables 4.2.6.8 and 6.1.1.4)
;
B B 0.001 0.001
;
International Tables for Crystallography
(1992, Vol. C, Tables 4.2.6.8 and 6.1.1.4)
;
F F 0.017 0.010
;
International Tables for Crystallography
(1992, Vol. C, Tables 4.2.6.8 and 6.1.1.4)
;
Pd Pd -0.999 1.007
;
International Tables for Crystallography
(1992, Vol. C, Tables 4.2.6.8 and 6.1.1.4)
;

loop_
_geom_angle_atom_site_label_1
_geom_angle_atom_site_label_2
_geom_angle_atom_site_label_3
_geom_angle
_geom_angle_publ_flag
P(1) Pd(1) P(2) 101.42(4) yes
P(1) Pd(1) C(1) 165.0(2) yes
P(1) Pd(1) C(2) 138.4(2) yes
P(1) Pd(1) C(3) 102.16(16) yes
P(2) Pd(1) C(1) 90.2(2) yes
P(2) Pd(1) C(2) 117.0(2) yes
P(2) Pd(1) C(3) 155.92(16) yes
C(1) Pd(1) C(2) 36.8(3) yes
C(1) Pd(1) C(3) 67.5(3) yes
C(2) Pd(1) C(3) 39.0(2) yes
Pd(1) P(1) C(11) 115.81(18) yes
Pd(1) P(1) C(24) 116.27(18) yes
Pd(1) P(1) C(30) 109.68(15) yes
C(11) P(1) C(24) 103.9(2) yes
C(11) P(1) C(30) 102.2(2) yes
C(24) P(1) C(30) 107.8(2) yes
Pd(1) P(2) C(8) 122.5(2) yes
Pd(1) P(2) C(12) 104.5(2) yes
Pd(1) P(2) C(18) 115.1(2) yes
C(8) P(2) C(12) 103.1(3) yes
C(8) P(2) C(18) 103.2(3) yes
C(12) P(2) C(18) 107.0(3) yes
Pd(1) C(1) C(2) 71.2(3) yes
Pd(1) C(2) C(1) 72.0(4) yes
Pd(1) C(2) C(3) 67.9(3) yes
Pd(1) C(2) C(5) 121.2(6) yes
C(1) C(2) C(3) 116.4(7) yes
C(1) C(2) C(5) 122.4(8) yes
C(3) C(2) C(5) 120.3(7) yes
Pd(1) C(3) C(2) 73.0(4) yes
Pd(1) C(3) C(4) 150.5(5) yes
C(2) C(3) C(4) 136.3(6) yes
C(3) C(4) C(6) 124.5(6) yes
C(3) C(4) C(7) 119.7(6) yes
C(6) C(4) C(7) 115.8(7) yes
P(2) C(8) C(9) 114.4(4) yes
C(8) C(9) C(10) 114.8(6) yes
C(9) C(10) C(11) 113.5(5) yes
P(1) C(11) C(10) 114.1(3) yes
P(2) C(12) C(13) 118.7(5) yes
P(2) C(12) C(17) 123.7(5) yes
C(13) C(12) C(17) 117.4(7) yes
C(12) C(13) C(14) 120.9(10) yes
C(13) C(14) C(15) 120.2(13) yes
C(14) C(15) C(16) 120.2(12) yes
C(15) C(16) C(17) 120.7(11) yes
C(12) C(17) C(16) 120.5(8) yes
P(2) C(18) C(19) 120.9(5) yes
P(2) C(18) C(23) 118.9(4) yes
C(19) C(18) C(23) 120.1(6) yes
C(18) C(19) C(20) 120.2(7) yes
C(19) C(20) C(21) 118.8(8) yes
C(20) C(21) C(22) 121.2(8) yes
C(21) C(22) C(23) 120.1(7) yes
C(18) C(23) C(22) 119.6(6) yes
P(1) C(24) C(25) 119.7(3) yes
P(1) C(24) C(29) 122.9(5) yes
C(25) C(24) C(29) 117.4(5) yes
C(24) C(25) C(26) 120.6(5) yes
C(25) C(26) C(27) 120.3(8) yes
C(26) C(27) C(28) 119.0(8) yes
C(27) C(28) C(29) 124.7(6) yes
C(24) C(29) C(28) 117.8(7) yes
P(1) C(30) C(31) 120.5(4) yes
P(1) C(30) C(35) 122.0(4) yes
C(31) C(30) C(35) 117.5(5) yes
C(30) C(31) C(32) 119.8(5) yes
C(31) C(32) C(33) 121.5(6) yes
C(32) C(33) C(34) 118.8(8) yes
C(33) C(34) C(35) 120.1(7) yes
C(30) C(35) C(34) 122.2(6) yes
C(37) C(36) C(41) 114.9(5) yes
C(37) C(36) B(1) 122.3(4) yes
C(41) C(36) B(1) 122.0(4) yes
C(36) C(37) C(38) 123.8(4) yes
C(37) C(38) C(39) 119.7(5) yes
C(37) C(38) C(42) 120.9(5) yes
C(39) C(38) C(42) 119.4(5) yes
C(38) C(39) C(40) 118.9(5) yes
C(39) C(40) C(41) 120.6(5) yes
C(39) C(40) C(43) 120.0(6) yes
C(41) C(40) C(43) 119.4(6) yes
C(36) C(41) C(40) 122.0(5) yes
F(1) C(42) F(2) 100.3(8) yes
F(1) C(42) F(3) 108.1(11) yes
F(1) C(42) C(38) 117.6(8) yes
F(2) C(42) F(3) 96.6(8) yes
F(2) C(42) C(38) 114.5(7) yes
F(3) C(42) C(38) 116.7(5) yes
F(4) C(43) F(5) 103.5(11) yes
F(4) C(43) F(6) 98.1(12) yes
F(4) C(43) C(40) 112.7(8) yes
F(5) C(43) F(6) 105.7(8) yes
F(5) C(43) C(40) 116.7(7) yes
F(6) C(43) C(40) 117.8(9) yes
C(45) C(44) C(49) 116.1(4) yes
C(45) C(44) B(1) 120.2(4) yes
C(49) C(44) B(1) 123.5(4) yes
C(44) C(45) C(46) 122.3(5) yes
C(45) C(46) C(47) 120.8(5) yes
C(45) C(46) C(50) 119.6(6) yes
C(47) C(46) C(50) 119.6(6) yes
C(46) C(47) C(48) 117.9(5) yes
C(47) C(48) C(49) 121.1(6) yes
C(47) C(48) C(51) 119.0(6) yes
C(49) C(48) C(51) 119.8(6) yes
C(44) C(49) C(48) 121.7(5) yes
F(7) C(50) F(8) 103.2(8) yes
F(7) C(50) F(9) 100.4(8) yes
F(7) C(50) C(46) 113.4(6) yes
F(8) C(50) F(9) 111.9(8) yes
F(8) C(50) C(46) 113.9(7) yes
F(9) C(50) C(46) 112.9(7) yes
F(10) C(51) F(11) 107.0(13) yes
F(10) C(51) F(12) 103.1(11) yes
F(10) C(51) C(48) 118.0(8) yes
F(11) C(51) F(12) 98.4(13) yes
F(11) C(51) C(48) 113.7(9) yes
F(12) C(51) C(48) 114.3(12) yes
C(53) C(52) C(57) 115.8(4) yes
C(53) C(52) B(1) 118.5(3) yes
C(57) C(52) B(1) 125.5(4) yes
C(52) C(53) C(54) 122.1(4) yes
C(53) C(54) C(55) 120.4(5) yes
C(53) C(54) C(58) 118.0(4) yes
C(55) C(54) C(58) 121.4(5) yes
C(54) C(55) C(56) 119.2(5) yes
C(55) C(56) C(57) 120.3(4) yes
C(55) C(56) C(59) 119.7(5) yes
C(57) C(56) C(59) 120.0(5) yes
C(52) C(57) C(56) 122.2(4) yes
F(13) C(58) F(14) 108.2(9) yes
F(13) C(58) F(15) 96.4(9) yes
F(13) C(58) C(54) 115.9(7) yes
F(14) C(58) F(15) 102.4(9) yes
F(14) C(58) C(54) 117.7(9) yes
F(15) C(58) C(54) 113.4(7) yes
F(16) C(59) F(17) 115.1(10) yes
F(16) C(59) F(18) 102.0(10) yes
F(16) C(59) C(56) 117.6(8) yes
F(17) C(59) F(18) 91.6(7) yes
F(17) C(59) C(56) 116.1(5) yes
F(18) C(59) C(56) 109.8(7) yes
C(61) C(60) C(65) 116.2(4) yes
C(61) C(60) B(1) 123.0(5) yes
C(65) C(60) B(1) 120.6(4) yes
C(60) C(61) C(62) 120.6(5) yes
C(61) C(62) C(63) 121.7(5) yes
C(61) C(62) C(66) 116.9(6) yes
C(63) C(62) C(66) 121.5(6) yes
C(62) C(63) C(64) 117.9(6) yes
C(63) C(64) C(65) 121.2(7) yes
C(63) C(64) C(67) 118.2(6) yes
C(65) C(64) C(67) 120.6(6) yes
C(60) C(65) C(64) 122.3(5) yes
F(19) C(66) F(20) 103.4(8) yes
F(19) C(66) F(21) 106.1(8) yes
F(19) C(66) C(62) 113.8(6) yes
F(20) C(66) F(21) 104.6(7) yes
F(20) C(66) C(62) 113.5(6) yes
F(21) C(66) C(62) 114.5(8) yes
F(22) C(67) F(23) 97.4(12) yes
F(22) C(67) F(24) 108.7(14) yes
F(22) C(67) C(64) 118.2(10) yes
F(23) C(67) F(24) 100.9(11) yes
F(23) C(67) C(64) 113.3(10) yes
F(24) C(67) C(64) 115.7(13) yes
C(36) B(1) C(44) 113.8(4) yes
C(36) B(1) C(52) 102.9(3) yes
C(36) B(1) C(60) 112.4(3) yes
C(44) B(1) C(52) 113.0(3) yes
C(44) B(1) C(60) 104.3(3) yes
C(52) B(1) C(60) 110.7(4) yes
Pd(1) C(1) H(1) 115(4) no
Pd(1) C(1) H(2) 99(6) no
C(2) C(1) H(1) 112(5) no
C(2) C(1) H(2) 115(8) no
H(1) C(1) H(2) 129(9) no
C(2) C(5) H(3) 109.5(9) no
C(2) C(5) H(4) 109.5(11) no
C(2) C(5) H(5) 109.5(7) no
H(3) C(5) H(4) 109.5(8) no
H(3) C(5) H(5) 109.5(13) no
H(4) C(5) H(5) 109.5(11) no
C(4) C(6) H(6) 109.5(7) no
C(4) C(6) H(7) 109.5(6) no
C(4) C(6) H(8) 109.5(7) no
H(6) C(6) H(7) 109.5(9) no
H(6) C(6) H(8) 109.5(7) no
H(7) C(6) H(8) 109.5(8) no
C(4) C(7) H(9) 109.5(9) no
C(4) C(7) H(10) 109.5(7) no
C(4) C(7) H(11) 109.5(7) no
H(9) C(7) H(10) 109.5(9) no
H(9) C(7) H(11) 109.5(8) no
H(10) C(7) H(11) 109.5(10) no
P(2) C(8) H(12) 108.7(5) no
P(2) C(8) H(13) 108.7(4) no
C(9) C(8) H(12) 108.7(5) no
C(9) C(8) H(13) 108.7(6) no
H(12) C(8) H(13) 107.6(6) no
C(8) C(9) H(14) 108.6(5) no
C(8) C(9) H(15) 108.6(5) no
C(10) C(9) H(14) 108.6(5) no
C(10) C(9) H(15) 108.6(5) no
H(14) C(9) H(15) 107.5(7) no
C(9) C(10) H(16) 108.9(6) no
C(9) C(10) H(17) 108.9(5) no
C(11) C(10) H(16) 108.9(5) no
C(11) C(10) H(17) 108.9(6) no
H(16) C(10) H(17) 107.7(5) no
P(1) C(11) H(18) 108.7(5) no
P(1) C(11) H(19) 108.7(5) no
C(10) C(11) H(18) 108.7(6) no
C(10) C(11) H(19) 108.7(5) no
H(18) C(11) H(19) 107.6(5) no
C(12) C(13) H(20) 119.6(9) no
C(14) C(13) H(20) 119.6(12) no
C(13) C(14) H(21) 119.9(15) no
C(15) C(14) H(21) 119.9(12) no
C(14) C(15) H(22) 119.9(15) no
C(16) C(15) H(22) 119.9(14) no
C(15) C(16) H(23) 119.6(12) no
C(17) C(16) H(23) 119.6(12) no
C(12) C(17) H(24) 119.8(7) no
C(16) C(17) H(24) 119.8(8) no
C(18) C(19) H(25) 119.9(8) no
C(20) C(19) H(25) 119.9(8) no
C(19) C(20) H(26) 120.6(9) no
C(21) C(20) H(26) 120.6(9) no
C(20) C(21) H(27) 119.4(9) no
C(22) C(21) H(27) 119.4(9) no
C(21) C(22) H(28) 120.0(8) no
C(23) C(22) H(28) 120.0(8) no
C(18) C(23) H(29) 120.2(6) no
C(22) C(23) H(29) 120.2(6) no
C(24) C(25) H(30) 119.7(6) no
C(26) C(25) H(30) 119.7(7) no
C(25) C(26) H(31) 119.8(6) no
C(27) C(26) H(31) 119.8(8) no
C(26) C(27) H(32) 120.5(11) no
C(28) C(27) H(32) 120.5(8) no
C(27) C(28) H(33) 117.6(9) no
C(29) C(28) H(33) 117.7(10) no
C(24) C(29) H(34) 121.1(6) no
C(28) C(29) H(34) 121.1(6) no
C(30) C(31) H(35) 120.1(6) no
C(32) C(31) H(35) 120.1(5) no
C(31) C(32) H(36) 119.3(7) no
C(33) C(32) H(36) 119.2(8) no
C(32) C(33) H(37) 120.6(7) no
C(34) C(33) H(37) 120.6(7) no
C(33) C(34) H(38) 120.0(9) no
C(35) C(34) H(38) 120.0(8) no
C(30) C(35) H(39) 118.9(8) no
C(34) C(35) H(39) 118.9(7) no
C(36) C(37) H(40) 118.1(5) no
C(38) C(37) H(40) 118.1(5) no
C(38) C(39) H(41) 120.5(6) no
C(40) C(39) H(41) 120.6(5) no
C(36) C(41) H(42) 119.0(5) no
C(40) C(41) H(42) 119.0(5) no
C(44) C(45) H(43) 118.8(5) no
C(46) C(45) H(43) 118.8(5) no
C(46) C(47) H(44) 121.1(6) no
C(48) C(47) H(44) 121.1(7) no
C(44) C(49) H(45) 119.1(5) no
C(48) C(49) H(45) 119.1(6) no
C(52) C(53) H(46) 119.0(4) no
C(54) C(53) H(46) 119.0(5) no
C(54) C(55) H(47) 120.4(6) no
C(56) C(55) H(47) 120.4(5) no
C(52) C(57) H(48) 118.9(4) no
C(56) C(57) H(48) 118.9(4) no
C(60) C(61) H(49) 119.7 no
C(62) C(61) H(49) 119.7 no
C(62) C(63) H(50) 121.1 no
C(64) C(63) H(50) 121.1 no
C(60) C(65) H(51) 118.9 no
C(64) C(65) H(51) 118.9 no

loop_
_geom_bond_atom_site_label_1
_geom_bond_atom_site_label_2
_geom_bond_distance
_geom_bond_publ_flag
Pd(1) P(1) 2.2973(11) yes
Pd(1) P(2) 2.3322(16) yes
Pd(1) C(1) 2.205(7) yes
Pd(1) C(2) 2.195(7) yes
Pd(1) C(3) 2.127(7) yes
P(1) C(11) 1.845(7) yes
P(1) C(24) 1.813(5) yes
P(1) C(30) 1.816(5) yes
P(2) C(8) 1.842(6) yes
P(2) C(12) 1.810(6) yes
P(2) C(18) 1.816(6) yes
F(1) C(42) 1.163(10) yes
F(2) C(42) 1.277(14) yes
F(3) C(42) 1.274(11) yes
F(4) C(43) 1.229(15) yes
F(5) C(43) 1.206(10) yes
F(6) C(43) 1.234(11) yes
F(7) C(50) 1.314(14) yes
F(8) C(50) 1.238(11) yes
F(9) C(50) 1.285(11) yes
F(10) C(51) 1.209(16) yes
F(11) C(51) 1.279(15) yes
F(12) C(51) 1.198(12) yes
F(13) C(58) 1.233(9) yes
F(14) C(58) 1.170(13) yes
F(15) C(58) 1.309(13) yes
F(16) C(59) 1.148(10) yes
F(17) C(59) 1.259(11) yes
F(18) C(59) 1.355(12) yes
F(19) C(66) 1.279(11) yes
F(20) C(66) 1.317(11) yes
F(21) C(66) 1.266(11) yes
F(22) C(67) 1.232(13) yes
F(23) C(67) 1.296(15) yes
F(24) C(67) 1.203(16) yes
C(1) C(2) 1.388(12) yes
C(2) C(3) 1.445(9) yes
C(2) C(5) 1.520(12) yes
C(3) C(4) 1.292(10) yes
C(4) C(6) 1.509(9) yes
C(4) C(7) 1.502(11) yes
C(8) C(9) 1.526(9) yes
C(9) C(10) 1.530(9) yes
C(10) C(11) 1.497(9) yes
C(12) C(13) 1.381(13) yes
C(12) C(17) 1.360(9) yes
C(13) C(14) 1.388(15) yes
C(14) C(15) 1.36(2) yes
C(15) C(16) 1.31(2) yes
C(16) C(17) 1.417(14) yes
C(18) C(19) 1.387(10) yes
C(18) C(23) 1.375(9) yes
C(19) C(20) 1.408(12) yes
C(20) C(21) 1.381(14) yes
C(21) C(22) 1.364(13) yes
C(22) C(23) 1.409(10) yes
C(24) C(25) 1.408(9) yes
C(24) C(29) 1.421(7) yes
C(25) C(26) 1.394(10) yes
C(26) C(27) 1.377(10) yes
C(27) C(28) 1.314(16) yes
C(28) C(29) 1.391(12) yes
C(30) C(31) 1.402(7) yes
C(30) C(35) 1.382(8) yes
C(31) C(32) 1.365(10) yes
C(32) C(33) 1.372(11) yes
C(33) C(34) 1.382(12) yes
C(34) C(35) 1.350(13) yes
C(36) C(37) 1.393(7) yes
C(36) C(41) 1.391(6) yes
C(36) B(1) 1.663(8) yes
C(37) C(38) 1.386(8) yes
C(38) C(39) 1.374(7) yes
C(38) C(42) 1.458(9) yes
C(39) C(40) 1.373(9) yes
C(40) C(41) 1.407(8) yes
C(40) C(43) 1.476(9) yes
C(44) C(45) 1.382(7) yes
C(44) C(49) 1.405(8) yes
C(44) B(1) 1.638(7) yes
C(45) C(46) 1.395(8) yes
C(46) C(47) 1.378(9) yes
C(46) C(50) 1.499(10) yes
C(47) C(48) 1.390(9) yes
C(48) C(49) 1.380(8) yes
C(48) C(51) 1.478(13) yes
C(52) C(53) 1.400(7) yes
C(52) C(57) 1.381(5) yes
C(52) B(1) 1.640(7) yes
C(53) C(54) 1.392(7) yes
C(54) C(55) 1.364(6) yes
C(54) C(58) 1.482(9) yes
C(55) C(56) 1.371(8) yes
C(56) C(57) 1.397(7) yes
C(56) C(59) 1.486(8) yes
C(60) C(61) 1.420(6) yes
C(60) C(65) 1.389(9) yes
C(60) B(1) 1.648(7) yes
C(61) C(62) 1.389(8) yes
C(62) C(63) 1.388(11) yes
C(62) C(66) 1.504(9) yes
C(63) C(64) 1.374(9) yes
C(64) C(65) 1.389(8) yes
C(64) C(67) 1.482(15) yes
C(1) H(1) 0.99(8) no
C(1) H(2) 0.77(10) no
C(5) H(3) 0.960(11) no
C(5) H(4) 0.960(13) no
C(5) H(5) 0.960(11) no
C(6) H(6) 0.960(8) no
C(6) H(7) 0.960(8) no
C(6) H(8) 0.960(9) no
C(7) H(9) 0.960(9) no
C(7) H(10) 0.960(12) no
C(7) H(11) 0.960(9) no
C(8) H(12) 0.970(6) no
C(8) H(13) 0.970(7) no
C(9) H(14) 0.970(7) no
C(9) H(15) 0.970(6) no
C(10) H(16) 0.970(5) no
C(10) H(17) 0.970(5) no
C(11) H(18) 0.970(5) no
C(11) H(19) 0.970(6) no
C(13) H(20) 0.930(10) no
C(14) H(21) 0.930(16) no
C(15) H(22) 0.930(13) no
C(16) H(23) 0.930(12) no
C(17) H(24) 0.930(8) no
C(19) H(25) 0.930(8) no
C(20) H(26) 0.930(9) no
C(21) H(27) 0.930(9) no
C(22) H(28) 0.930(8) no
C(23) H(29) 0.930(6) no
C(25) H(30) 0.930(5) no
C(26) H(31) 0.930(9) no
C(27) H(32) 0.930(9) no
C(28) H(33) 0.930(7) no
C(29) H(34) 0.930(8) no
C(31) H(35) 0.930(5) no
C(32) H(36) 0.930(6) no
C(33) H(37) 0.930(9) no
C(34) H(38) 0.930(7) no
C(35) H(39) 0.930(7) no
C(37) H(40) 0.930(4) no
C(39) H(41) 0.930(6) no
C(41) H(42) 0.930(5) no
C(45) H(43) 0.930(6) no
C(47) H(44) 0.930(6) no
C(49) H(45) 0.930(5) no
C(53) H(46) 0.930(4) no
C(55) H(47) 0.930(5) no
C(57) H(48) 0.930(5) no
C(61) H(49) 0.930 no
C(63) H(50) 0.930 no
C(65) H(51) 0.930 no

loop_
_geom_contact_atom_site_label_1
_geom_contact_atom_site_label_2
_geom_contact_distance
_geom_contact_site_symmetry_2
F(1) C(34) 3.554(11) 2_665
F(1) C(35) 3.435(10) 2_665
F(3) F(7) 3.555(8) 1_455
F(3) F(8) 3.065(9) 1_455
F(3) F(9) 3.243(10) 1_455
F(3) C(50) 3.548(10) 1_455
F(5) F(22) 3.015(12) 2_675
F(6) F(7) 3.420(15) 1_455
F(6) F(24) 3.366(13) 1_455
F(7) F(3) 3.555(8) 1_655
F(7) F(6) 3.420(15) 1_655
F(7) C(7) 3.495(11) 1_654
F(8) F(3) 3.065(9) 1_655
F(9) F(3) 3.243(10) 1_655
F(9) C(24) 3.370(10) 1_655
F(9) C(25) 3.516(12) 1_655
F(9) C(29) 3.427(11) 1_655
F(10) F(16) 3.241(16) 1_556
F(12) F(15) 3.106(14) 1_556
F(12) C(55) 3.438(10) 1_556
F(13) C(20) 3.265(13) 2_675
F(13) C(21) 3.341(12) 2_675
F(14) C(23) 3.481(11) 1_554
F(14) C(31) 3.293(14) 1_554
F(14) C(32) 3.505(17) 1_554
F(15) F(12) 3.106(14) 1_554
F(15) C(5) 3.333(14) 1_654
F(16) F(10) 3.241(16) 1_554
F(16) F(17) 3.356(14) 2_764
F(17) F(16) 3.356(14) 2_764
F(17) F(17) 3.296(8) 2_764
F(17) C(26) 3.422(12) 2_665
F(18) C(6) 3.408(10) 2_665
F(18) C(26) 3.472(14) 2_665
F(18) C(33) 3.491(11) 1_554
F(19) C(22) 3.556(10) 2_676
F(20) F(22) 3.585(13) 2_675
F(20) C(20) 3.542(11) .
F(20) C(63) 3.378(10) 2_675
F(22) F(5) 3.015(12) 2_675
F(22) F(20) 3.585(13) 2_675
F(24) F(6) 3.366(13) 1_655
C(5) F(15) 3.333(14) 1_456
C(6) F(18) 3.408(10) 2_665
C(7) F(7) 3.495(11) 1_456
C(20) F(13) 3.265(13) 2_675
C(20) F(20) 3.542(11) .
C(21) F(13) 3.341(12) 2_675
C(22) F(19) 3.556(10) 2_676
C(23) F(14) 3.481(11) 1_556
C(24) F(9) 3.370(10) 1_455
C(25) F(9) 3.516(12) 1_455
C(26) F(17) 3.422(12) 2_665
C(26) F(18) 3.472(14) 2_665
C(29) F(9) 3.427(11) 1_455
C(31) F(14) 3.293(14) 1_556
C(32) F(14) 3.505(17) 1_556
C(33) F(18) 3.491(11) 1_556
C(33) C(55) 3.535(12) 1_556
C(33) C(56) 3.513(11) 1_556
C(34) F(1) 3.554(11) 2_665
C(34) C(34) 3.535(15) 2_666
C(35) F(1) 3.435(10) 2_665
C(50) F(3) 3.548(10) 1_655
C(55) F(12) 3.438(10) 1_554
C(55) C(33) 3.535(12) 1_554
C(56) C(33) 3.513(11) 1_554
C(63) F(20) 3.378(10) 2_675
F(1) H(7) 3.584(14) 1_554
F(1) H(34) 3.567(14) 2_665
F(1) H(37) 3.550(14) 1_554
F(1) H(38) 2.986(8) 2_665
F(1) H(39) 2.728(9) 2_665
F(2) H(18) 3.493(12) .
F(2) H(33) 3.332(9) 2_665
F(2) H(34) 3.418(13) .
F(2) H(34) 2.953(8) 2_665
F(2) H(39) 3.583(11) 2_665
F(3) H(19) 3.219(10) .
F(3) H(34) 3.348(12) .
F(4) H(2) 3.03(10) 1_554
F(4) H(9) 3.587(16) 1_554
F(4) H(35) 3.262(10) 1_554
F(4) H(36) 3.597(12) 1_554
F(5) H(13) 3.327(14) .
F(5) H(50) 2.709 2_675
F(6) H(9) 2.780(10) 1_554
F(6) H(13) 3.517(16) .
F(7) H(9) 2.864(8) 1_654
F(7) H(10) 3.252(7) 1_654
F(7) H(12) 3.425(7) 1_655
F(7) H(20) 3.053(6) 1_655
F(7) H(41) 2.836(6) 1_655
F(8) H(10) 3.150(11) 1_654
F(8) H(32) 3.174(8) 2_665
F(8) H(41) 3.589(9) 1_655
F(9) H(12) 3.466(11) 1_655
F(9) H(19) 3.380(7) 1_655
F(9) H(20) 3.086(10) 1_655
F(10) H(31) 2.925(8) 1_655
F(10) H(47) 3.440(11) 1_556
F(11) H(16) 3.002(11) .
F(11) H(18) 2.952(9) .
F(11) H(33) 3.200(12) 2_665
F(12) H(16) 3.015(18) .
F(12) H(47) 2.535(8) 1_556
F(13) H(4) 3.392(11) 1_654
F(13) H(26) 2.616(9) 2_675
F(13) H(27) 2.757(8) 2_675
F(13) H(28) 3.108(10) 1_554
F(14) H(16) 3.418(13) 1_554
F(14) H(17) 2.885(12) 1_554
F(14) H(28) 3.407(10) 1_554
F(14) H(29) 3.037(9) 1_554
F(14) H(35) 3.181(12) 1_554
F(14) H(36) 3.554(15) 1_554
F(15) H(3) 3.220(11) 1_654
F(15) H(4) 2.994(10) 1_654
F(15) H(5) 3.232(9) 1_654
F(15) H(27) 3.455(12) 2_675
F(16) H(31) 2.804(13) 1_654
F(17) H(6) 3.249(8) 1_654
F(17) H(10) 2.952(7) 1_654
F(17) H(31) 3.061(8) 2_665
F(18) H(6) 2.614(6) 2_665
F(18) H(7) 3.588(8) 2_665
F(18) H(31) 3.530(11) 2_665
F(18) H(37) 2.864(8) 1_554
F(18) H(38) 3.321(10) 1_554
F(19) H(14) 3.505(9) .
F(19) H(22) 2.831(7) 1_655
F(19) H(27) 3.172(6) 2_676
F(19) H(28) 2.875(7) 2_676
F(20) H(14) 3.473(8) .
F(20) H(26) 3.287(5) .
F(20) H(50) 3.335 2_675
F(21) H(22) 3.431(9) 1_655
F(21) H(28) 3.059(10) 2_676
F(21) H(42) 3.423(8) 2_675
F(21) H(46) 3.531(6) 2_675
F(22) H(13) 3.581(10) 2_675
F(22) H(25) 2.934(14) 2_675
F(23) H(25) 3.004(12) 2_675
F(23) H(26) 3.145(11) 2_675
C(1) H(23) 3.453(8) 2_576
C(7) H(43) 3.172(9) 1_456
C(9) H(49) 3.441 .
C(17) H(24) 3.541(8) 2_576
C(18) H(23) 3.412(5) 2_576
C(21) H(23) 3.362(10) 2_576
C(21) H(27) 3.347(9) 2_676
C(22) H(22) 3.485(6) 2_576
C(22) H(23) 2.958(7) 2_576
C(22) H(27) 3.429(8) 2_676
C(23) H(23) 2.984(5) 2_576
C(25) H(44) 3.410(6) 1_455
C(26) H(44) 2.954(8) 1_455
C(27) H(44) 3.335(9) 1_455
C(27) H(48) 3.224(8) 2_665
C(28) H(40) 3.369(7) 2_665
C(33) H(38) 3.457(10) 2_666
C(34) H(38) 3.271(10) 2_666
C(36) H(15) 3.184(4) .
C(36) H(36) 3.211(4) 1_554
C(37) H(15) 3.277(4) .
C(37) H(36) 3.169(5) 1_554
C(38) H(15) 3.296(5) .
C(38) H(36) 3.182(6) 1_554
C(39) H(12) 3.584(5) .
C(39) H(15) 3.214(5) .
C(39) H(36) 3.162(6) 1_554
C(40) H(15) 3.124(5) .
C(40) H(36) 3.095(5) 1_554
C(41) H(15) 3.092(5) .
C(41) H(36) 3.120(4) 1_554
C(45) H(10) 3.535(5) 1_654
C(45) H(21) 3.580(4) 1_655
C(45) H(32) 3.256(5) 2_665
C(46) H(32) 3.026(6) 2_665
C(47) H(32) 3.159(5) 2_665
C(48) H(32) 3.480(5) 2_665
C(48) H(33) 3.123(6) 2_665
C(49) H(33) 3.127(5) 2_665
C(50) H(20) 3.488(8) 1_655
C(51) H(16) 3.532(9) .
C(51) H(33) 3.505(8) 2_665
C(51) H(47) 3.536(8) 1_556
C(52) H(36) 3.479(5) 1_554
C(53) H(36) 3.242(5) 1_554
C(54) H(4) 3.029(6) 1_654
C(54) H(36) 3.423(6) 1_554
C(55) H(4) 3.083(7) 1_654
C(55) H(37) 3.453(7) 1_554
C(56) H(10) 3.478(6) 1_654
C(56) H(11) 3.455(6) 1_654
C(56) H(37) 3.077(6) 1_554
C(57) H(10) 3.328(5) 1_654
C(57) H(11) 3.426(5) 1_654
C(57) H(37) 3.221(5) 1_554
C(58) H(4) 3.332(8) 1_654
C(59) H(10) 3.582(8) 1_654
C(59) H(37) 3.509(9) 1_554
C(62) H(22) 3.054(6) 1_655
C(63) H(22) 3.028(7) 1_655
C(66) H(22) 3.223(9) 1_655
C(66) H(28) 3.546(7) 2_676
H(1) H(23) 3.17(8) 2_576
H(1) H(24) 3.08(7) 2_576
H(2) F(4) 3.03(10) 1_556
H(2) H(23) 3.19(11) 2_576
H(3) F(15) 3.220(11) 1_456
H(3) H(26) 3.309 2_576
H(4) F(13) 3.392(11) 1_456
H(4) F(15) 2.994(10) 1_456
H(4) C(54) 3.029(6) 1_456
H(4) C(55) 3.083(7) 1_456
H(4) C(58) 3.332(8) 1_456
H(4) H(47) 3.190 1_456
H(5) F(15) 3.232(9) 1_456
H(5) H(47) 3.414 1_456
H(6) F(17) 3.249(8) 1_456
H(6) F(18) 2.614(6) 2_665
H(7) F(1) 3.584(14) 1_556
H(7) F(18) 3.588(8) 2_665
H(7) H(41) 3.282 1_556
H(9) F(4) 3.587(16) 1_556
H(9) F(6) 2.780(10) 1_556
H(9) F(7) 2.864(8) 1_456
H(9) H(41) 3.104 1_556
H(9) H(43) 3.106 1_456
H(9) H(51) 3.573 1_456
H(10) F(7) 3.252(7) 1_456
H(10) F(8) 3.150(11) 1_456
H(10) F(17) 2.952(7) 1_456
H(10) C(45) 3.535(5) 1_456
H(10) C(56) 3.478(6) 1_456
H(10) C(57) 3.328(5) 1_456
H(10) C(59) 3.582(8) 1_456
H(10) H(43) 2.749 1_456
H(10) H(48) 3.235 1_456
H(11) C(56) 3.455(6) 1_456
H(11) C(57) 3.426(5) 1_456
H(11) H(43) 3.138 1_456
H(11) H(51) 3.000 1_456
H(12) F(7) 3.425(7) 1_455
H(12) F(9) 3.466(11) 1_455
H(12) C(39) 3.584(5) .
H(12) H(41) 3.485 .
H(13) F(5) 3.327(14) .
H(13) F(6) 3.517(16) .
H(13) F(22) 3.581(10) 2_675
H(14) F(19) 3.505(9) .
H(14) F(20) 3.473(8) .
H(14) H(49) 2.945 .
H(15) C(36) 3.184(4) .
H(15) C(37) 3.277(4) .
H(15) C(38) 3.296(5) .
H(15) C(39) 3.214(5) .
H(15) C(40) 3.124(5) .
H(15) C(41) 3.092(5) .
H(15) H(42) 3.545 .
H(15) H(45) 3.209 .
H(15) H(49) 3.003 .
H(16) F(11) 3.002(11) .
H(16) F(12) 3.015(18) .
H(16) F(14) 3.418(13) 1_556
H(16) C(51) 3.532(9) .
H(16) H(45) 2.862 .
H(17) F(14) 2.885(12) 1_556
H(18) F(2) 3.493(12) .
H(18) F(11) 2.952(9) .
H(19) F(3) 3.219(10) .
H(19) F(9) 3.380(7) 1_455
H(20) F(7) 3.053(6) 1_455
H(20) F(9) 3.086(10) 1_455
H(20) C(50) 3.488(8) 1_455
H(21) C(45) 3.580(4) 1_455
H(22) F(19) 2.831(7) 1_455
H(22) F(21) 3.431(9) 1_455
H(22) C(22) 3.485(6) 2_576
H(22) C(62) 3.054(6) 1_455
H(22) C(63) 3.028(7) 1_455
H(22) C(66) 3.223(9) 1_455
H(22) H(27) 3.598 2_576
H(22) H(28) 3.256 2_576
H(22) H(50) 3.033 1_455
H(23) C(1) 3.453(8) 2_576
H(23) C(18) 3.412(5) 2_576
H(23) C(21) 3.362(10) 2_576
H(23) C(22) 2.958(7) 2_576
H(23) C(23) 2.984(5) 2_576
H(23) H(1) 3.17(8) 2_576
H(23) H(2) 3.19(11) 2_576
H(23) H(24) 3.381 2_576
H(23) H(28) 3.216 2_576
H(23) H(29) 3.257 2_576
H(24) C(17) 3.541(8) 2_576
H(24) H(1) 3.08(7) 2_576
H(24) H(23) 3.381 2_576
H(24) H(24) 2.946 2_576
H(25) F(22) 2.934(14) 2_675
H(25) F(23) 3.004(12) 2_675
H(26) F(13) 2.616(9) 2_675
H(26) F(20) 3.287(5) .
H(26) F(23) 3.145(11) 2_675
H(26) H(3) 3.309 2_576
H(27) F(13) 2.757(8) 2_675
H(27) F(15) 3.455(12) 2_675
H(27) F(19) 3.172(6) 2_676
H(27) C(21) 3.347(9) 2_676
H(27) C(22) 3.429(8) 2_676
H(27) H(22) 3.598 2_576
H(27) H(27) 3.041 2_676
H(27) H(28) 3.189 2_676
H(28) F(13) 3.108(10) 1_556
H(28) F(14) 3.407(10) 1_556
H(28) F(19) 2.875(7) 2_676
H(28) F(21) 3.059(10) 2_676
H(28) C(66) 3.546(7) 2_676
H(28) H(22) 3.256 2_576
H(28) H(23) 3.216 2_576
H(28) H(27) 3.189 2_676
H(29) F(14) 3.037(9) 1_556
H(29) H(23) 3.257 2_576
H(31) F(10) 2.925(8) 1_455
H(31) F(16) 2.804(13) 1_456
H(31) F(17) 3.061(8) 2_665
H(31) F(18) 3.530(11) 2_665
H(31) H(44) 2.934 1_455
H(32) F(8) 3.174(8) 2_665
H(32) C(45) 3.256(5) 2_665
H(32) C(46) 3.026(6) 2_665
H(32) C(47) 3.159(5) 2_665
H(32) C(48) 3.480(5) 2_665
H(32) H(44) 3.524 1_455
H(32) H(44) 3.536 2_665
H(32) H(48) 2.938 2_665
H(33) F(2) 3.332(9) 2_665
H(33) F(11) 3.200(12) 2_665
H(33) C(48) 3.123(5) 2_665
H(33) C(49) 3.127(5) 2_665
H(33) C(51) 3.505(8) 2_665
H(33) H(40) 2.762 2_665
H(33) H(45) 3.319 2_665
H(34) F(1) 3.567(14) 2_665
H(34) F(2) 3.418(13) .
H(34) F(2) 2.953(8) 2_665
H(34) F(3) 3.348(12) .
H(35) F(4) 3.262(10) 1_556
H(35) F(14) 3.181(12) 1_556
H(36) F(4) 3.597(12) 1_556
H(36) F(14) 3.554(15) 1_556
H(36) C(36) 3.211(4) 1_556
H(36) C(37) 3.169(5) 1_556
H(36) C(38) 3.182(6) 1_556
H(36) C(39) 3.162(6) 1_556
H(36) C(40) 3.095(5) 1_556
H(36) C(41) 3.120(4) 1_556
H(36) C(52) 3.479(5) 1_556
H(36) C(53) 3.242(5) 1_556
H(36) C(54) 3.423(6) 1_556
H(36) H(46) 3.485 1_556
H(37) F(1) 3.550(14) 1_556
H(37) F(18) 2.864(8) 1_556
H(37) C(55) 3.453(7) 1_556
H(37) C(56) 3.077(6) 1_556
H(37) C(57) 3.221(5) 1_556
H(37) C(59) 3.509(9) 1_556
H(37) H(38) 3.544 2_666
H(37) H(40) 3.598 1_556
H(37) H(48) 3.471 1_556
H(38) F(1) 2.986(8) 2_665
H(38) F(18) 3.321(10) 1_556
H(38) C(33) 3.457(10) 2_666
H(38) C(34) 3.271(10) 2_666
H(38) H(37) 3.544 2_666
H(38) H(38) 3.260 2_666
H(39) F(1) 2.728(9) 2_665
H(39) F(2) 3.583(11) 2_665
H(40) C(28) 3.369(7) 2_665
H(40) H(33) 2.762 2_665
H(40) H(37) 3.598 1_554
H(41) F(7) 2.836(6) 1_455
H(41) F(8) 3.589(9) 1_455
H(41) H(7) 3.282 1_554
H(41) H(9) 3.104 1_554
H(41) H(12) 3.485 .
H(42) F(21) 3.423(8) 2_675
H(42) H(15) 3.545 .
H(43) C(7) 3.172(9) 1_654
H(43) H(9) 3.106 1_654
H(43) H(10) 2.749 1_654
H(43) H(11) 3.138 1_654
H(44) C(25) 3.410(6) 1_655
H(44) C(26) 2.954(8) 1_655
H(44) C(27) 3.335(9) 1_655
H(44) H(31) 2.934 1_655
H(44) H(32) 3.524 1_655
H(44) H(32) 3.536 2_665
H(45) H(15) 3.209 .
H(45) H(16) 2.862 .
H(45) H(33) 3.319 2_665
H(46) F(21) 3.531(6) 2_675
H(46) H(36) 3.485 1_554
H(47) F(10) 3.440(11) 1_554
H(47) F(12) 2.535(8) 1_554
H(47) C(51) 3.536(8) 1_554
H(47) H(4) 3.190 1_654
H(47) H(5) 3.414 1_654
H(48) C(27) 3.224(8) 2_665
H(48) H(10) 3.235 1_654
H(48) H(32) 2.938 2_665
H(48) H(37) 3.471 1_554
H(49) C(9) 3.441 .
H(49) H(14) 2.945 .
H(49) H(15) 3.003 .
H(50) F(5) 2.709 2_675
H(50) F(20) 3.335 2_675
H(50) H(22) 3.033 1_655
H(51) H(9) 3.573 1_654
H(51) H(11) 3.000 1_654

loop_
_geom_torsion_atom_site_label_1
_geom_torsion_atom_site_label_2
_geom_torsion_atom_site_label_3
_geom_torsion_atom_site_label_4
_geom_torsion
P(1) Pd(1) P(2) C(8) 13.4(2)
P(1) Pd(1) P(2) C(12) 129.6(2)
P(1) Pd(1) P(2) C(18) -113.4(2)
P(2) Pd(1) P(1) C(11) 7.4(2)
P(2) Pd(1) P(1) C(24) -115.0(2)
P(2) Pd(1) P(1) C(30) 122.4(2)
P(1) Pd(1) C(1) C(2) -80.3(12)
C(1) Pd(1) P(1) C(11) -132.4(11)
C(1) Pd(1) P(1) C(24) 105.2(11)
C(1) Pd(1) P(1) C(30) -17.4(11)
P(1) Pd(1) C(2) C(1) 157.4(4)
P(1) Pd(1) C(2) C(3) 28.0(5)
P(1) Pd(1) C(2) C(5) -85.0(7)
C(2) Pd(1) P(1) C(11) 164.9(3)
C(2) Pd(1) P(1) C(24) 42.5(3)
C(2) Pd(1) P(1) C(30) -80.1(3)
P(1) Pd(1) C(3) C(2) -161.4(3)
P(1) Pd(1) C(3) C(4) 24.5(11)
C(3) Pd(1) P(1) C(11) -177.5(3)
C(3) Pd(1) P(1) C(24) 60.1(2)
C(3) Pd(1) P(1) C(30) -62.5(3)
P(2) Pd(1) C(1) C(2) 138.9(4)
C(1) Pd(1) P(2) C(8) -176.2(3)
C(1) Pd(1) P(2) C(12) -60.0(3)
C(1) Pd(1) P(2) C(18) 57.0(3)
P(2) Pd(1) C(2) C(1) -47.5(5)
P(2) Pd(1) C(2) C(3) -176.9(3)
P(2) Pd(1) C(2) C(5) 70.0(7)
C(2) Pd(1) P(2) C(8) -150.0(3)
C(2) Pd(1) P(2) C(12) -33.8(3)
C(2) Pd(1) P(2) C(18) 83.2(2)
P(2) Pd(1) C(3) C(2) 6.7(7)
P(2) Pd(1) C(3) C(4) -167.4(8)
C(3) Pd(1) P(2) C(8) -154.8(5)
C(3) Pd(1) P(2) C(12) -38.6(5)
C(3) Pd(1) P(2) C(18) 78.5(5)
C(1) Pd(1) C(2) C(3) -129.4(6)
C(1) Pd(1) C(2) C(5) 117.5(9)
C(1) Pd(1) C(3) C(2) 30.0(4)
C(1) Pd(1) C(3) C(4) -144.1(11)
C(3) Pd(1) C(1) C(2) -31.8(4)
C(2) Pd(1) C(3) C(4) -174.1(13)
C(3) Pd(1) C(2) C(1) 129.4(6)
C(3) Pd(1) C(2) C(5) -113.0(8)
Pd(1) P(1) C(11) C(10) 44.5(5)
Pd(1) P(1) C(24) C(25) -21.3(5)
Pd(1) P(1) C(24) C(29) 158.3(4)
Pd(1) P(1) C(30) C(31) -8.8(6)
Pd(1) P(1) C(30) C(35) 171.4(6)
C(11) P(1) C(24) C(25) -149.8(5)
C(11) P(1) C(24) C(29) 29.8(5)
C(24) P(1) C(11) C(10) 173.2(4)
C(11) P(1) C(30) C(31) 114.6(5)
C(11) P(1) C(30) C(35) -65.2(7)
C(30) P(1) C(11) C(10) -74.7(4)
C(24) P(1) C(30) C(31) -136.3(5)
C(24) P(1) C(30) C(35) 43.9(7)
C(30) P(1) C(24) C(25) 102.3(5)
C(30) P(1) C(24) C(29) -78.1(5)
Pd(1) P(2) C(8) C(9) -73.6(5)
Pd(1) P(2) C(12) C(13) -71.2(7)
Pd(1) P(2) C(12) C(17) 103.4(7)
Pd(1) P(2) C(18) C(19) -165.3(4)
Pd(1) P(2) C(18) C(23) 18.2(5)
C(8) P(2) C(12) C(13) 57.9(8)
C(8) P(2) C(12) C(17) -127.5(7)
C(12) P(2) C(8) C(9) 169.5(5)
C(8) P(2) C(18) C(19) 58.6(6)
C(8) P(2) C(18) C(23) -117.8(5)
C(18) P(2) C(8) C(9) 58.2(5)
C(12) P(2) C(18) C(19) -49.8(6)
C(12) P(2) C(18) C(23) 133.8(5)
C(18) P(2) C(12) C(13) 166.4(7)
C(18) P(2) C(12) C(17) -19.1(8)
Pd(1) C(1) C(2) C(3) 53.0(5)
Pd(1) C(1) C(2) C(5) -116.0(8)
Pd(1) C(2) C(3) C(4) 175.8(9)
C(1) C(2) C(3) Pd(1) -55.1(6)
C(1) C(2) C(3) C(4) 120.7(10)
C(5) C(2) C(3) Pd(1) 114.2(7)
C(5) C(2) C(3) C(4) -70.0(12)
Pd(1) C(3) C(4) C(6) -16.6(15)
Pd(1) C(3) C(4) C(7) 162.8(8)
C(2) C(3) C(4) C(6) 171.6(8)
C(2) C(3) C(4) C(7) -9.0(13)
P(2) C(8) C(9) C(10) 51.2(6)
C(8) C(9) C(10) C(11) 52.6(6)
C(9) C(10) C(11) P(1) -115.2(4)
P(2) C(12) C(13) C(14) 174.4(11)
P(2) C(12) C(17) C(16) -171.9(9)
C(13) C(12) C(17) C(16) 2.8(15)
C(17) C(12) C(13) C(14) -0.6(14)
C(12) C(13) C(14) C(15) 0.6(16)
C(13) C(14) C(15) C(16) -3(2)
C(14) C(15) C(16) C(17) 5(2)
C(15) C(16) C(17) C(12) -5(2)
P(2) C(18) C(19) C(20) -174.8(6)
P(2) C(18) C(23) C(22) 175.8(4)
C(19) C(18) C(23) C(22) -0.6(9)
C(23) C(18) C(19) C(20) 1.6(10)
C(18) C(19) C(20) C(21) -2.0(12)
C(19) C(20) C(21) C(22) 1.4(12)
C(20) C(21) C(22) C(23) -0.4(10)
C(21) C(22) C(23) C(18) 0.0(9)
P(1) C(24) C(25) C(26) -179.5(5)
P(1) C(24) C(29) C(28) -179.5(5)
C(25) C(24) C(29) C(28) 0.1(7)
C(29) C(24) C(25) C(26) 1.0(9)
C(24) C(25) C(26) C(27) -2.5(11)
C(25) C(26) C(27) C(28) 2.9(13)
C(26) C(27) C(28) C(29) -1.9(14)
C(27) C(28) C(29) C(24) 0.4(11)
P(1) C(30) C(31) C(32) 178.6(6)
P(1) C(30) C(35) C(34) 179.5(7)
C(31) C(30) C(35) C(34) -0.3(9)
C(35) C(30) C(31) C(32) -1.6(11)
C(30) C(31) C(32) C(33) 1.6(13)
C(31) C(32) C(33) C(34) 0.3(11)
C(32) C(33) C(34) C(35) -2.2(15)
C(33) C(34) C(35) C(30) 2.2(15)
C(37) C(36) C(41) C(40) 1.9(7)
C(41) C(36) C(37) C(38) -3.3(7)
C(37) C(36) B(1) C(44) -40.0(5)
C(37) C(36) B(1) C(52) 82.6(5)
C(37) C(36) B(1) C(60) -158.3(4)
B(1) C(36) C(37) C(38) -173.4(4)
C(41) C(36) B(1) C(44) 150.6(4)
C(41) C(36) B(1) C(52) -86.8(4)
C(41) C(36) B(1) C(60) 32.3(6)
B(1) C(36) C(41) C(40) 172.1(4)
C(36) C(37) C(38) C(39) 1.8(8)
C(36) C(37) C(38) C(42) -179.7(5)
C(37) C(38) C(39) C(40) 1.2(8)
C(37) C(38) C(42) F(1) -84.8(12)
C(37) C(38) C(42) F(2) 32.6(10)
C(37) C(38) C(42) F(3) 144.3(7)
C(39) C(38) C(42) F(1) 93.8(11)
C(39) C(38) C(42) F(2) -148.9(8)
C(39) C(38) C(42) F(3) -37.1(10)
C(42) C(38) C(39) C(40) -177.3(5)
C(38) C(39) C(40) C(41) -2.5(8)
C(38) C(39) C(40) C(43) 177.8(6)
C(39) C(40) C(41) C(36) 0.9(8)
C(39) C(40) C(43) F(4) -96.8(11)
C(39) C(40) C(43) F(5) 143.6(9)
C(39) C(40) C(43) F(6) 16.3(13)
C(41) C(40) C(43) F(4) 83.5(11)
C(41) C(40) C(43) F(5) -36.1(12)
C(41) C(40) C(43) F(6) -163.4(10)
C(43) C(40) C(41) C(36) -179.4(5)
C(45) C(44) C(49) C(48) -3.3(7)
C(49) C(44) C(45) C(46) 0.9(7)
C(45) C(44) B(1) C(36) 163.3(4)
C(45) C(44) B(1) C(52) 46.4(6)
C(45) C(44) B(1) C(60) -73.8(5)
B(1) C(44) C(45) C(46) 176.9(4)
C(49) C(44) B(1) C(36) -21.0(6)
C(49) C(44) B(1) C(52) -137.9(4)
C(49) C(44) B(1) C(60) 101.8(5)
B(1) C(44) C(49) C(48) -179.2(4)
C(44) C(45) C(46) C(47) 0.7(8)
C(44) C(45) C(46) C(50) 179.9(3)
C(45) C(46) C(47) C(48) 0.1(7)
C(45) C(46) C(50) F(7) 39.9(9)
C(45) C(46) C(50) F(8) -77.8(11)
C(45) C(46) C(50) F(9) 153.2(8)
C(47) C(46) C(50) F(7) -140.9(7)
C(47) C(46) C(50) F(8) 101.5(9)
C(47) C(46) C(50) F(9) -27.6(11)
C(50) C(46) C(47) C(48) -179.2(6)
C(46) C(47) C(48) C(49) -2.5(8)
C(46) C(47) C(48) C(51) 180.0(6)
C(47) C(48) C(49) C(44) 4.2(8)
C(47) C(48) C(51) F(10) -22.4(13)
C(47) C(48) C(51) F(11) -149.0(9)
C(47) C(48) C(51) F(12) 99.0(13)
C(49) C(48) C(51) F(10) 160.0(9)
C(49) C(48) C(51) F(11) 33.4(12)
C(49) C(48) C(51) F(12) -78.5(13)
C(51) C(48) C(49) C(44) -178.2(6)
C(53) C(52) C(57) C(56) -0.6(8)
C(57) C(52) C(53) C(54) 1.3(8)
C(53) C(52) B(1) C(36) 74.4(5)
C(53) C(52) B(1) C(44) -162.4(4)
C(53) C(52) B(1) C(60) -45.9(6)
B(1) C(52) C(53) C(54) -173.9(5)
C(57) C(52) B(1) C(36) -100.2(5)
C(57) C(52) B(1) C(44) 23.0(7)
C(57) C(52) B(1) C(60) 139.5(5)
B(1) C(52) C(57) C(56) 174.1(5)
C(52) C(53) C(54) C(55) -0.4(8)
C(52) C(53) C(54) C(58) 175.7(6)
C(53) C(54) C(55) C(56) -1.2(9)
C(53) C(54) C(58) F(13) 40.5(11)
C(53) C(54) C(58) F(14) -89.8(9)
C(53) C(54) C(58) F(15) 150.7(7)
C(55) C(54) C(58) F(13) -143.4(8)
C(55) C(54) C(58) F(14) 86.3(10)
C(55) C(54) C(58) F(15) -33.2(11)
C(58) C(54) C(55) C(56) -177.2(6)
C(54) C(55) C(56) C(57) 1.8(10)
C(54) C(55) C(56) C(59) -177.3(6)
C(55) C(56) C(57) C(52) -0.9(9)
C(55) C(56) C(59) F(16) 2.4(15)
C(55) C(56) C(59) F(17) 144.4(8)
C(55) C(56) C(59) F(18) -113.5(8)
C(57) C(56) C(59) F(16) -176.7(11)
C(57) C(56) C(59) F(17) -34.7(11)
C(57) C(56) C(59) F(18) 67.4(9)
C(59) C(56) C(57) C(52) 178.2(6)
C(61) C(60) C(65) C(64) -0.6(8)
C(65) C(60) C(61) C(62) 2.3(8)
C(61) C(60) B(1) C(36) 34.3(6)
C(61) C(60) B(1) C(44) -89.4(5)
C(61) C(60) B(1) C(52) 148.8(4)
B(1) C(60) C(61) C(62) 178.0(5)
C(65) C(60) B(1) C(36) -150.1(5)
C(65) C(60) B(1) C(44) 86.2(5)
C(65) C(60) B(1) C(52) -35.6(6)
B(1) C(60) C(65) C(64) -176.4(5)
C(60) C(61) C(62) C(63) -2.0(9)
C(60) C(61) C(62) C(66) 178.3(5)
C(61) C(62) C(63) C(64) -0.1(8)
C(61) C(62) C(66) F(19) 68.0(9)
C(61) C(62) C(66) F(20) -49.9(9)
C(61) C(62) C(66) F(21) -169.8(7)
C(63) C(62) C(66) F(19) -111.7(9)
C(63) C(62) C(66) F(20) 130.4(8)
C(63) C(62) C(66) F(21) 10.5(11)
C(66) C(62) C(63) C(64) 179.6(7)
C(62) C(63) C(64) C(65) 1.9(11)
C(62) C(63) C(64) C(67) -177.8(7)
C(63) C(64) C(65) C(60) -1.5(10)
C(63) C(64) C(67) F(22) -29.5(14)
C(63) C(64) C(67) F(23) -142.4(9)
C(63) C(64) C(67) F(24) 101.9(12)
C(65) C(64) C(67) F(22) 150.8(10)
C(65) C(64) C(67) F(23) 37.9(12)
C(65) C(64) C(67) F(24) -77.8(13)
C(67) C(64) C(65) C(60) 178.1(7)
